data_4028873
loop_
_publ_author_name
'Alejandro Criado'
'Manuel Vilas-Varela'
'Agust\'in Cobas'
'Dolores P\'erez'
'Diego Pe\~na'
'Enrique Guiti\'an'

_publ_section_title
;
 Stereoselective Tandem Cascade Furan Cycloadditions
;
_journal_name_full 'Journal of Organic Chemistry'
_journal_page_first 12637
_journal_page_last 12649
_journal_paper_doi 10.1021/jo4022265
_journal_volume 78
_journal_year 2013
_chemical_compound_source 'synthesis as described'
_chemical_formula_moiety 'C24 H18 O6'
_chemical_formula_sum 'C24 H18 O6'
_chemical_formula_weight 402.38
_chemical_name_systematic
;
 ?
;
_space_group_IT_number 2
_symmetry_cell_setting triclinic
_symmetry_Int_Tables_number 2
_symmetry_space_group_name_Hall '-P 1'
_symmetry_space_group_name_H-M 'P -1'
_atom_sites_solution_hydrogens geom
_atom_sites_solution_primary direct
_atom_sites_solution_secondary difmap
_audit_conform_dict_location ftp://ftp.iucr.org/pub/cif_core.dic
_audit_conform_dict_name cif_core.dic
_audit_conform_dict_version 2.3
_audit_creation_date 2007-10-11T09:28:10-00:00
_audit_creation_method 'WinGX routine CIF_UPDATE'
_cell_angle_alpha 68.551(2)
_cell_angle_beta 84.289(2)
_cell_angle_gamma 65.136(2)
_cell_formula_units_Z 2
_cell_length_a 8.8179(3)
_cell_length_b 10.3559(4)
_cell_length_c 11.7650(4)
_cell_measurement_reflns_used 1867
_cell_measurement_temperature 100(2)
_cell_measurement_theta_max 30.44
_cell_measurement_theta_min 2.32
_cell_measurement_wavelength 0.71073
_cell_volume 905.38(6)
_computing_cell_refinement 'APPEX2 (BRUKER AXS, 2005)'
_computing_data_collection 'APPEX2 (BRUKER AXS, 2005)'
_computing_data_reduction 'APPEX2 (BRUKER AXS, 2005)'
_computing_molecular_graphics 'Ortep-3 for Windows (Farrugia, 1997)'
_computing_publication_material 'WinGX publication routines (Farrugia, 1999)'
_computing_structure_refinement 'SHELXL-97 (Sheldrick, 1997)'
_computing_structure_solution 'SIR-97  (Giacovazzo et all, 1999)'
_diffrn_ambient_temperature 100(2)
_diffrn_measured_fraction_theta_full 0.997
_diffrn_measured_fraction_theta_max 0.997
_diffrn_measurement_device 'four-circle diffractometer'
_diffrn_measurement_device_type 'BRUKER APPEX-II CCD'
_diffrn_measurement_method 'omega and phi scans'
_diffrn_radiation_monochromator graphite
_diffrn_radiation_probe x-ray
_diffrn_radiation_source 'fine-focus sealed tube'
_diffrn_radiation_type MoK\a
_diffrn_radiation_wavelength 0.7107
_diffrn_reflns_av_R_equivalents 0.0290
_diffrn_reflns_av_unetI/netI 0.0142
_diffrn_reflns_limit_h_max 11
_diffrn_reflns_limit_h_min -11
_diffrn_reflns_limit_k_max 13
_diffrn_reflns_limit_k_min -12
_diffrn_reflns_limit_l_max 15
_diffrn_reflns_limit_l_min 0
_diffrn_reflns_number 49593
_diffrn_reflns_theta_full 28.28
_diffrn_reflns_theta_max 28.28
_diffrn_reflns_theta_min 1.86
_exptl_absorpt_coefficient_mu 0.107
_exptl_absorpt_correction_T_max 0.97
_exptl_absorpt_correction_T_min 0.871
_exptl_absorpt_correction_type multi-scan
_exptl_absorpt_process_details 'BRUKER SADABS'
_exptl_crystal_colour colourless
_exptl_crystal_density_diffrn 1.476
_exptl_crystal_description prism
_exptl_crystal_F_000 420
_exptl_crystal_size_max 0.56
_exptl_crystal_size_mid 0.5
_exptl_crystal_size_min 0.3
_refine_diff_density_max 0.333
_refine_diff_density_min -0.313
_refine_diff_density_rms 0.064
_refine_ls_extinction_method none
_refine_ls_goodness_of_fit_ref 1.046
_refine_ls_hydrogen_treatment mixed
_refine_ls_matrix_type full
_refine_ls_number_parameters 297
_refine_ls_number_reflns 4486
_refine_ls_number_restraints 0
_refine_ls_restrained_S_all 1.046
_refine_ls_R_factor_all 0.0412
_refine_ls_R_factor_gt 0.0372
_refine_ls_shift/su_max 0.002
_refine_ls_shift/su_mean 0
_refine_ls_structure_factor_coef Fsqd
_refine_ls_weighting_details 'calc w=1/[\s^2^(Fo^2^)+(0.0595P)^2^+0.2935P] where P=(Fo^2^+2Fc^2^)/3'
_refine_ls_weighting_scheme calc
_refine_ls_wR_factor_gt 0.0991
_refine_ls_wR_factor_ref 0.1021
_reflns_number_gt 4029
_reflns_number_total 4486
_reflns_threshold_expression >2sigma(I)
_cod_data_source_file jo4022265_si_002.cif
_cod_data_source_block gt05ck1n
_cod_database_code 4028873

loop_
_symmetry_equiv_pos_as_xyz
'x, y, z'
'-x, -y, -z'

loop_
_atom_site_label
_atom_site_type_symbol
_atom_site_fract_x
_atom_site_fract_y
_atom_site_fract_z
_atom_site_U_iso_or_equiv
_atom_site_adp_type
_atom_site_occupancy
_atom_site_symmetry_multiplicity
_atom_site_calc_flag
_atom_site_refinement_flags
C1 C 0.49397(12) 0.32785(11) 0.84579(9) 0.01163(19) Uani 1 1 d .
C2 C 0.64617(13) 0.31418(12) 0.88023(9) 0.0146(2) Uani 1 1 d .
H2 H 0.6547 0.3997 0.8866 0.017 Uiso 1 1 calc R
C3 C 0.78994(13) 0.17516(12) 0.90622(10) 0.0166(2) Uani 1 1 d .
H3 H 0.8948 0.1685 0.9275 0.02 Uiso 1 1 calc R
C4 C 0.77800(13) 0.05021(12) 0.90069(9) 0.0159(2) Uani 1 1 d .
H4 H 0.875 -0.0432 0.9187 0.019 Uiso 1 1 calc R
C5 C 0.62231(12) 0.05800(11) 0.86838(9) 0.01288(19) Uani 1 1 d .
C6 C 0.60796(13) -0.07322(12) 0.86815(9) 0.0153(2) Uani 1 1 d .
H6 H 0.7036 -0.1679 0.8896 0.018 Uiso 1 1 calc R
C7 C 0.45741(14) -0.06477(12) 0.83725(10) 0.0159(2) Uani 1 1 d .
H7 H 0.4486 -0.1535 0.8382 0.019 Uiso 1 1 calc R
C8 C 0.31541(13) 0.07600(11) 0.80396(9) 0.0142(2) Uani 1 1 d .
H8 H 0.2119 0.0811 0.7815 0.017 Uiso 1 1 calc R
C9 C 0.32358(12) 0.20593(11) 0.80339(9) 0.01157(19) Uani 1 1 d .
C10 C 0.47827(12) 0.19931(11) 0.83801(8) 0.01140(19) Uani 1 1 d .
C11 C 0.34271(12) 0.47525(11) 0.82102(9) 0.01146(19) Uani 1 1 d .
C12 C 0.36188(13) 0.62507(12) 0.78385(9) 0.0150(2) Uani 1 1 d .
C13 C 0.22423(14) 0.71977(12) 0.81693(10) 0.0165(2) Uani 1 1 d .
C14 C 0.11922(13) 0.62947(11) 0.87312(9) 0.0144(2) Uani 1 1 d .
C15 C 0.04309(12) 0.61425(11) 0.76513(9) 0.01182(19) Uani 1 1 d .
C16 C -0.06065(12) 0.51366(11) 0.80786(9) 0.0140(2) Uani 1 1 d .
C17 C -0.10420(13) 0.48864(12) 0.69760(10) 0.0151(2) Uani 1 1 d .
C18 C 0.03775(12) 0.38798(11) 0.67392(9) 0.0135(2) Uani 1 1 d .
C19 C 0.17002(12) 0.35295(11) 0.76843(9) 0.01114(19) Uani 1 1 d .
C20 C 0.20545(12) 0.49976(11) 0.72904(9) 0.01039(18) Uani 1 1 d .
O141 O 0.24830(9) 0.47901(8) 0.92862(6) 0.01352(16) Uani 1 1 d .
O161 O 0.06785(9) 0.36613(8) 0.87193(6) 0.01315(16) Uani 1 1 d .
C151 C -0.05672(12) 0.77290(12) 0.67352(9) 0.0141(2) Uani 1 1 d .
O152 O -0.07457(10) 0.88785(9) 0.68744(7) 0.02085(18) Uani 1 1 d .
O153 O -0.13249(10) 0.77362(9) 0.58012(7) 0.01980(18) Uani 1 1 d .
C154 C -0.23544(17) 0.92379(14) 0.49547(11) 0.0289(3) Uani 1 1 d .
H15A H -0.3182 0.982 0.5403 0.043 Uiso 1 1 calc R
H15B H -0.2933 0.9141 0.4341 0.043 Uiso 1 1 calc R
H15C H -0.1645 0.9769 0.4547 0.043 Uiso 1 1 calc R
C201 C 0.25387(12) 0.54175(11) 0.59754(9) 0.01103(18) Uani 1 1 d .
O202 O 0.31478(9) 0.45018(8) 0.54701(7) 0.01521(16) Uani 1 1 d .
O203 O 0.22465(9) 0.68854(8) 0.54582(6) 0.01531(16) Uani 1 1 d .
C204 C 0.26819(14) 0.73760(12) 0.41936(9) 0.0173(2) Uani 1 1 d .
H20A H 0.3903 0.6931 0.4161 0.026 Uiso 1 1 calc R
H20B H 0.225 0.8491 0.3856 0.026 Uiso 1 1 calc R
H20C H 0.2186 0.7036 0.3712 0.026 Uiso 1 1 calc R
H14 H 0.0405(17) 0.6582(15) 0.9330(13) 0.014(3) Uiso 1 1 d .
H12 H 0.4513(19) 0.6459(16) 0.7356(14) 0.022(3) Uiso 1 1 d .
H18 H 0.0615(17) 0.3501(15) 0.6061(13) 0.016(3) Uiso 1 1 d .
H17 H -0.2130(19) 0.5428(17) 0.6514(14) 0.023(3) Uiso 1 1 d .
H13 H 0.1862(19) 0.8285(17) 0.8024(14) 0.026(4) Uiso 1 1 d .
H16 H -0.1480(18) 0.5448(15) 0.8613(13) 0.018(3) Uiso 1 1 d .

loop_
_atom_site_aniso_label
_atom_site_aniso_U_11
_atom_site_aniso_U_22
_atom_site_aniso_U_33
_atom_site_aniso_U_23
_atom_site_aniso_U_13
_atom_site_aniso_U_12
C1 0.0125(4) 0.0121(4) 0.0086(4) -0.0023(3) 0.0005(3) -0.0047(4)
C2 0.0153(5) 0.0159(5) 0.0128(4) -0.0038(4) -0.0003(4) -0.0077(4)
C3 0.0122(5) 0.0202(5) 0.0145(5) -0.0038(4) -0.0015(4) -0.0057(4)
C4 0.0122(5) 0.0169(5) 0.0128(5) -0.0031(4) -0.0006(4) -0.0023(4)
C5 0.0132(4) 0.0132(5) 0.0092(4) -0.0029(4) 0.0007(3) -0.0037(4)
C6 0.0169(5) 0.0116(4) 0.0130(5) -0.0035(4) 0.0008(4) -0.0025(4)
C7 0.0205(5) 0.0124(5) 0.0152(5) -0.0052(4) 0.0019(4) -0.0070(4)
C8 0.0153(5) 0.0140(5) 0.0134(5) -0.0040(4) 0.0008(4) -0.0071(4)
C9 0.0126(4) 0.0118(4) 0.0083(4) -0.0022(3) 0.0006(3) -0.0045(4)
C10 0.0126(4) 0.0117(4) 0.0082(4) -0.0022(3) 0.0009(3) -0.0047(4)
C11 0.0131(4) 0.0125(4) 0.0091(4) -0.0034(3) 0.0005(3) -0.0059(4)
C12 0.0186(5) 0.0138(5) 0.0139(5) -0.0038(4) -0.0018(4) -0.0083(4)
C13 0.0209(5) 0.0138(5) 0.0155(5) -0.0055(4) -0.0026(4) -0.0069(4)
C14 0.0166(5) 0.0121(5) 0.0115(4) -0.0049(4) 0.0002(4) -0.0025(4)
C15 0.0124(4) 0.0111(4) 0.0101(4) -0.0033(3) 0.0012(3) -0.0037(4)
C16 0.0118(4) 0.0138(5) 0.0131(4) -0.0029(4) 0.0018(4) -0.0041(4)
C17 0.0132(5) 0.0159(5) 0.0154(5) -0.0028(4) -0.0003(4) -0.0074(4)
C18 0.0138(4) 0.0146(5) 0.0129(4) -0.0029(4) -0.0005(3) -0.0080(4)
C19 0.0116(4) 0.0120(4) 0.0097(4) -0.0034(3) 0.0019(3) -0.0055(4)
C20 0.0105(4) 0.0098(4) 0.0093(4) -0.0023(3) -0.0001(3) -0.0036(3)
O141 0.0144(3) 0.0133(3) 0.0093(3) -0.0035(3) 0.0008(3) -0.0030(3)
O161 0.0130(3) 0.0126(3) 0.0105(3) -0.0021(3) 0.0027(3) -0.0044(3)
C151 0.0129(4) 0.0144(5) 0.0111(4) -0.0035(4) 0.0028(3) -0.0035(4)
O152 0.0246(4) 0.0126(4) 0.0201(4) -0.0055(3) -0.0027(3) -0.0023(3)
O153 0.0232(4) 0.0149(4) 0.0150(4) -0.0028(3) -0.0060(3) -0.0027(3)
C154 0.0337(7) 0.0192(6) 0.0200(6) -0.0015(5) -0.0123(5) 0.0000(5)
C201 0.0097(4) 0.0117(4) 0.0103(4) -0.0025(3) -0.0008(3) -0.0041(3)
O202 0.0185(4) 0.0138(3) 0.0131(3) -0.0058(3) 0.0032(3) -0.0062(3)
O203 0.0212(4) 0.0110(3) 0.0108(3) -0.0025(3) 0.0045(3) -0.0059(3)
C204 0.0226(5) 0.0153(5) 0.0102(5) -0.0017(4) 0.0051(4) -0.0077(4)

loop_
_atom_type_symbol
_atom_type_description
_atom_type_scat_dispersion_real
_atom_type_scat_dispersion_imag
_atom_type_scat_source
C C 0.0033 0.0016 'International Tables Vol C Tables 4.2.6.8 and 6.1.1.4'
H H 0 0 'International Tables Vol C Tables 4.2.6.8 and 6.1.1.4'
O O 0.0106 0.006 'International Tables Vol C Tables 4.2.6.8 and 6.1.1.4'

loop_
_geom_angle_atom_site_label_1
_geom_angle_atom_site_label_2
_geom_angle_atom_site_label_3
_geom_angle
C2 C1 C10 120.13(9)
C2 C1 C11 120.23(9)
C10 C1 C11 119.60(8)
C1 C2 C3 121.13(9)
C1 C2 H2 119.4
C3 C2 H2 119.4
C4 C3 C2 119.89(9)
C4 C3 H3 120.1
C2 C3 H3 120.1
C3 C4 C5 120.92(9)
C3 C4 H4 119.5
C5 C4 H4 119.5
C6 C5 C4 121.01(9)
C6 C5 C10 119.63(9)
C4 C5 C10 119.34(9)
C7 C6 C5 120.62(9)
C7 C6 H6 119.7
C5 C6 H6 119.7
C6 C7 C8 119.88(9)
C6 C7 H7 120.1
C8 C7 H7 120.1
C9 C8 C7 121.42(9)
C9 C8 H8 119.3
C7 C8 H8 119.3
C8 C9 C10 119.76(9)
C8 C9 C19 119.90(9)
C10 C9 C19 120.33(8)
C5 C10 C9 118.64(9)
C5 C10 C1 118.52(9)
C9 C10 C1 122.83(9)
O141 C11 C1 111.79(8)
O141 C11 C12 100.54(7)
C1 C11 C12 120.29(8)
O141 C11 C20 100.61(7)
C1 C11 C20 113.58(8)
C12 C11 C20 107.56(8)
C13 C12 C11 105.61(9)
C13 C12 H12 129.4(8)
C11 C12 H12 124.5(8)
C12 C13 C14 105.67(9)
C12 C13 H13 130.0(9)
C14 C13 H13 124.0(9)
O141 C14 C13 100.76(8)
O141 C14 C15 102.34(7)
C13 C14 C15 107.49(8)
O141 C14 H14 110.6(8)
C13 C14 H14 118.5(8)
C15 C14 H14 115.1(8)
C151 C15 C20 120.98(8)
C151 C15 C14 108.89(8)
C20 C15 C14 99.95(7)
C151 C15 C16 112.69(8)
C20 C15 C16 99.40(7)
C14 C15 C16 114.38(8)
O161 C16 C17 100.95(8)
O161 C16 C15 101.32(7)
C17 C16 C15 108.92(8)
O161 C16 H16 110.8(8)
C17 C16 H16 118.7(8)
C15 C16 H16 114.0(8)
C18 C17 C16 105.78(9)
C18 C17 H17 128.3(9)
C16 C17 H17 125.7(9)
C17 C18 C19 105.53(9)
C17 C18 H18 129.7(8)
C19 C18 H18 124.5(8)
O161 C19 C9 111.66(8)
O161 C19 C18 100.20(7)
C9 C19 C18 120.47(8)
O161 C19 C20 101.67(7)
C9 C19 C20 114.57(8)
C18 C19 C20 105.82(8)
C201 C20 C15 119.40(8)
C201 C20 C19 110.60(8)
C15 C20 C19 102.01(7)
C201 C20 C11 112.48(8)
C15 C20 C11 101.43(7)
C19 C20 C11 110.05(7)
C14 O141 C11 96.64(7)
C16 O161 C19 96.63(7)
O152 C151 O153 122.80(9)
O152 C151 C15 123.12(9)
O153 C151 C15 113.92(8)
C151 O153 C154 114.75(9)
O153 C154 H15A 109.5
O153 C154 H15B 109.5
H15A C154 H15B 109.5
O153 C154 H15C 109.5
H15A C154 H15C 109.5
H15B C154 H15C 109.5
O202 C201 O203 124.38(9)
O202 C201 C20 123.02(9)
O203 C201 C20 112.59(8)
C201 O203 C204 115.82(8)
O203 C204 H20A 109.5
O203 C204 H20B 109.5
H20A C204 H20B 109.5
O203 C204 H20C 109.5
H20A C204 H20C 109.5
H20B C204 H20C 109.5

loop_
_geom_bond_atom_site_label_1
_geom_bond_atom_site_label_2
_geom_bond_distance
C1 C2 1.3754(14)
C1 C10 1.4304(13)
C1 C11 1.4946(13)
C2 C3 1.4120(14)
C2 H2 0.95
C3 C4 1.3665(15)
C3 H3 0.95
C4 C5 1.4227(14)
C4 H4 0.95
C5 C6 1.4178(14)
C5 C10 1.4238(13)
C6 C7 1.3701(15)
C6 H6 0.95
C7 C8 1.4112(14)
C7 H7 0.95
C8 C9 1.3750(14)
C8 H8 0.95
C9 C10 1.4292(13)
C9 C19 1.4966(13)
C11 O141 1.4478(11)
C11 C12 1.5286(13)
C11 C20 1.5817(13)
C12 C13 1.3307(15)
C12 H12 0.977(15)
C13 C14 1.5241(15)
C13 H13 0.981(15)
C14 O141 1.4360(12)
C14 C15 1.5795(14)
C14 H14 0.974(14)
C15 C151 1.5210(14)
C15 C20 1.5670(13)
C15 C16 1.5816(14)
C16 O161 1.4346(12)
C16 C17 1.5252(14)
C16 H16 0.968(15)
C17 C18 1.3330(15)
C17 H17 0.979(15)
C18 C19 1.5283(13)
C18 H18 0.981(14)
C19 O161 1.4535(11)
C19 C20 1.5745(13)
C20 C201 1.5158(13)
C151 O152 1.2035(13)
C151 O153 1.3378(13)
O153 C154 1.4472(13)
C154 H15A 0.98
C154 H15B 0.98
C154 H15C 0.98
C201 O202 1.2089(12)
C201 O203 1.3315(12)
O203 C204 1.4548(12)
C204 H20A 0.98
C204 H20B 0.98
C204 H20C 0.98

loop_
_geom_torsion_atom_site_label_1
_geom_torsion_atom_site_label_2
_geom_torsion_atom_site_label_3
_geom_torsion_atom_site_label_4
_geom_torsion
C10 C1 C2 C3 1.22(15)
C11 C1 C2 C3 178.83(9)
C1 C2 C3 C4 -1.88(16)
C2 C3 C4 C5 0.32(16)
C3 C4 C5 C6 -177.01(9)
C3 C4 C5 C10 1.83(15)
C4 C5 C6 C7 179.81(9)
C10 C5 C6 C7 0.97(15)
C5 C6 C7 C8 0.71(16)
C6 C7 C8 C9 -0.96(16)
C7 C8 C9 C10 -0.50(15)
C7 C8 C9 C19 -179.55(9)
C6 C5 C10 C9 -2.38(14)
C4 C5 C10 C9 178.77(9)
C6 C5 C10 C1 176.43(9)
C4 C5 C10 C1 -2.42(14)
C8 C9 C10 C5 2.14(14)
C19 C9 C10 C5 -178.81(8)
C8 C9 C10 C1 -176.61(9)
C19 C9 C10 C1 2.44(14)
C2 C1 C10 C5 0.93(14)
C11 C1 C10 C5 -176.69(8)
C2 C1 C10 C9 179.69(9)
C11 C1 C10 C9 2.07(14)
C2 C1 C11 O141 -93.24(11)
C10 C1 C11 O141 84.38(10)
C2 C1 C11 C12 24.25(14)
C10 C1 C11 C12 -158.13(9)
C2 C1 C11 C20 153.75(9)
C10 C1 C11 C20 -28.63(12)
O141 C11 C12 C13 -31.98(10)
C1 C11 C12 C13 -155.07(9)
C20 C11 C12 C13 72.81(10)
C11 C12 C13 C14 -0.61(11)
C12 C13 C14 O141 33.35(10)
C12 C13 C14 C15 -73.39(10)
O141 C14 C15 C151 -162.41(8)
C13 C14 C15 C151 -56.78(10)
O141 C14 C15 C20 -34.65(9)
C13 C14 C15 C20 70.98(9)
O141 C14 C15 C16 70.52(10)
C13 C14 C15 C16 176.15(8)
C151 C15 C16 O161 169.19(8)
C20 C15 C16 O161 39.78(8)
C14 C15 C16 O161 -65.72(10)
C151 C15 C16 C17 63.33(10)
C20 C15 C16 C17 -66.08(9)
C14 C15 C16 C17 -171.59(8)
O161 C16 C17 C18 -32.15(10)
C15 C16 C17 C18 73.97(10)
C16 C17 C18 C19 -0.99(10)
C8 C9 C19 O161 84.49(11)
C10 C9 C19 O161 -94.55(10)
C8 C9 C19 C18 -32.55(13)
C10 C9 C19 C18 148.40(9)
C8 C9 C19 C20 -160.62(9)
C10 C9 C19 C20 20.33(12)
C17 C18 C19 O161 33.28(10)
C17 C18 C19 C9 156.03(9)
C17 C18 C19 C20 -72.06(10)
C151 C15 C20 C201 -6.24(13)
C14 C15 C20 C201 -125.50(9)
C16 C15 C20 C201 117.51(9)
C151 C15 C20 C19 -128.44(9)
C14 C15 C20 C19 112.30(8)
C16 C15 C20 C19 -4.69(8)
C151 C15 C20 C11 117.95(9)
C14 C15 C20 C11 -1.31(9)
C16 C15 C20 C11 -118.30(7)
O161 C19 C20 C201 -159.01(7)
C9 C19 C20 C201 80.41(10)
C18 C19 C20 C201 -54.74(10)
O161 C19 C20 C15 -30.96(8)
C9 C19 C20 C15 -151.54(8)
C18 C19 C20 C15 73.31(9)
O161 C19 C20 C11 76.10(9)
C9 C19 C20 C11 -44.48(10)
C18 C19 C20 C11 -179.63(7)
O141 C11 C20 C201 165.14(7)
C1 C11 C20 C201 -75.26(10)
C12 C11 C20 C201 60.40(10)
O141 C11 C20 C15 36.40(8)
C1 C11 C20 C15 156.00(8)
C12 C11 C20 C15 -68.34(9)
O141 C11 C20 C19 -71.05(9)
C1 C11 C20 C19 48.55(10)
C12 C11 C20 C19 -175.79(7)
C13 C14 O141 C11 -51.64(8)
C15 C14 O141 C11 59.14(8)
C1 C11 O141 C14 179.99(8)
C12 C11 O141 C14 51.17(8)
C20 C11 O141 C14 -59.14(8)
C17 C16 O161 C19 51.30(8)
C15 C16 O161 C19 -60.76(8)
C9 C19 O161 C16 179.56(8)
C18 C19 O161 C16 -51.70(8)
C20 C19 O161 C16 56.96(8)
C20 C15 C151 O152 -116.61(11)
C14 C15 C151 O152 -1.87(13)
C16 C15 C151 O152 126.15(11)
C20 C15 C151 O153 67.71(12)
C14 C15 C151 O153 -177.55(8)
C16 C15 C151 O153 -49.53(11)
O152 C151 O153 C154 1.12(15)
C15 C151 O153 C154 176.82(9)
C15 C20 C201 O202 -142.50(10)
C19 C20 C201 O202 -24.66(12)
C11 C20 C201 O202 98.84(11)
C15 C20 C201 O203 38.64(12)
C19 C20 C201 O203 156.48(8)
C11 C20 C201 O203 -80.02(10)
O202 C201 O203 C204 1.09(14)
C20 C201 O203 C204 179.93(8)
